data_4065192
loop_
_publ_author_name
'Matson, Ellen M.'
'Fanwick, Phillip E.'
'Bart, Suzanne C.'

_publ_section_title
;
 Formation of Trivalent U--C, U--N, and U--S Bonds and Their Reactivity
 toward Carbon Dioxide and Acetone
;
_journal_issue 21
_journal_name_full Organometallics
_journal_page_first 5753
_journal_paper_doi 10.1021/om200612h
_journal_volume 30
_journal_year 2011
_chemical_formula_moiety 'C36 H49 B2 N12 S1 U1,0.5(C7 H8)'
_chemical_formula_sum 'C39.5 H53 B2 N12 S U'
_chemical_formula_weight 987.66
_space_group_IT_number 2
_symmetry_cell_setting triclinic
_symmetry_space_group_name_Hall '-P 1'
_symmetry_space_group_name_H-M 'P -1'
_atom_type_scat_source 'International Tables for Crystallography (Vol C)'
_cell_angle_alpha 101.936(4)
_cell_angle_beta 103.289(3)
_cell_angle_gamma 90.589(3)
_cell_formula_units_Z 4
_cell_length_a 10.7260(4)
_cell_length_b 19.6760(6)
_cell_length_c 22.8275(9)
_cell_measurement_reflns_used 15330
_cell_measurement_temperature 150.0(2)
_cell_measurement_theta_max 72
_cell_measurement_theta_min 2
_cell_volume 4578.8(3)
_computing_cell_refinement 'DENZO/SCALEPACK (Otwinowski & Minor, 1996)'
_computing_data_collection 'CrystalClear(Rigaku, 2001)'
_computing_data_reduction 'DENZO/SCALEPACK (Otwinowski & Minor, 1996)'
_computing_molecular_graphics
;
    ORTEP (Johnson, 1976)
    PLATON (Spek, 2003)
;
_computing_publication_material 'SHELX97(Sheldrick, 2008) and local programs'
_computing_structure_refinement 'SHELX97 (Sheldrick, 2008)'
_computing_structure_solution
;
 PATTY (DIRDIF, Beurskins, 2008)
;
_diffrn_ambient_temperature 150.0(2)
_diffrn_measured_fraction_theta_full 0.8490
_diffrn_measured_fraction_theta_max 0.8490
_diffrn_measurement_details
;
Data were collected on a Rigaku Rapid which has a quarter 
chi circle and a 200 degree curved image plate at a fixed 
distance of 127.4mm.  Strategy was optimized using the 
CrystalClear software.  The completeness is the best 
that can be obtained with this geometry. The missing data are not cusp data but mostly high angle data.
Also the use of HKL2000/SCALEPACK lowers the number 
of observed data as inconsistent equivalents are removed 
from the data set and not included in the collected total
;
_diffrn_measurement_device_type Rigaku_Rapid_II
_diffrn_measurement_method \w
_diffrn_radiation_monochromator 'confocal optics'
_diffrn_radiation_type CU-K\a
_diffrn_radiation_wavelength 1.54184
_diffrn_reflns_av_R_equivalents 0.0400
_diffrn_reflns_av_sigmaI/netI 0.0229
_diffrn_reflns_limit_h_max 13
_diffrn_reflns_limit_h_min 0
_diffrn_reflns_limit_k_max 23
_diffrn_reflns_limit_k_min -23
_diffrn_reflns_limit_l_max 27
_diffrn_reflns_limit_l_min -27
_diffrn_reflns_number 39912
_diffrn_reflns_theta_full 72.2
_diffrn_reflns_theta_max 72.16
_diffrn_reflns_theta_min 2.04
_diffrn_standards_number 0
_exptl_absorpt_coefficient_mu 11.466
_exptl_absorpt_correction_T_max 0.3996
_exptl_absorpt_correction_T_min 0.3859
_exptl_absorpt_correction_type multi-scan
_exptl_absorpt_process_details 'SCALEPACK (Otwinowski & Minor, 1997)'
_exptl_crystal_colour blue
_exptl_crystal_density_diffrn 1.433
_exptl_crystal_density_method 'not measured'
_exptl_crystal_description plate
_exptl_crystal_F_000 1980
_exptl_crystal_size_max 0.18
_exptl_crystal_size_mid 0.14
_exptl_crystal_size_min 0.08
_platon_squeeze_details '                                                                       '
_refine_diff_density_max 2.33
_refine_diff_density_min -1.74
_refine_ls_extinction_method none
_refine_ls_goodness_of_fit_ref 1.094
_refine_ls_hydrogen_treatment mixed
_refine_ls_matrix_type full
_refine_ls_number_parameters 1026
_refine_ls_number_reflns 15320
_refine_ls_number_restraints 0
_refine_ls_R_factor_all 0.045
_refine_ls_R_factor_gt 0.042
_refine_ls_shift/su_max 0.002
_refine_ls_structure_factor_coef Fsqd
_refine_ls_weighting_details 'w=1/[\s^2^(Fo^2^)+(0.0788P)^2^+9.6783P] where P=(Fo^2^+2Fc^2^)/3'
_refine_ls_weighting_scheme calc
_refine_ls_wR_factor_gt 0.118
_refine_ls_wR_factor_ref 0.121
_reflns_number_gt 13834
_reflns_number_total 15320
_reflns_threshold_expression >2.0\s(I)
_cod_data_source_file om200612h_si_003.cif
_cod_data_source_block EMM13
_cod_depositor_comments
;
The following automatic conversions were performed:

'_refine_ls_weighting_scheme' value 'calc ' changed to 'calc'
according to /home/saulius/struct/CIF-dictionaries/cif_core.dic
dictionary named 'cif_core.dic' version 2.4.1 from 2010-06-29.

Automatic conversion script
Id: cif_fix_values 1715 2011-07-08 13:25:40Z adriana 

The following automatic conversions were performed:

data name '_iucr_refine_instruction_details' was replaced with
'_iucr_refine_instructions_details' as specified in the replacement
file 'data/replacement-values/replacement_tags.lst'.

Automatic conversion script
Id: cif_correct_tags 9268 2022-04-12 08:56:07Z antanas 
;
_cod_original_formula_sum 'C39.50 H53 B2 N12 S1 U1'
_cod_database_code 4065192

loop_
_symmetry_equiv_pos_as_xyz
'x, y, z'
'-x, -y, -z'

loop_
_atom_site_label
_atom_site_fract_x
_atom_site_fract_y
_atom_site_fract_z
_atom_site_U_iso_or_equiv
_atom_site_adp_type
_atom_site_occupancy
_atom_site_symmetry_multiplicity
_atom_site_calc_flag
_atom_site_refinement_flags
U1 0.182011(14) 0.259446(9) 0.096081(7) 0.02464(7) Uani 1 1 d .
U2 0.667267(15) 0.280592(9) 0.605073(8) 0.02758(7) Uani 1 1 d .
S14 0.22025(13) 0.28067(8) 0.22742(6) 0.0356(3) Uani 1 1 d .
S24 0.68752(14) 0.29128(9) 0.73371(7) 0.0436(4) Uani 1 1 d .
N111 0.0251(4) 0.2843(3) -0.0069(2) 0.0336(10) Uani 1 1 d .
N112 -0.0722(4) 0.3291(3) 0.0002(2) 0.0325(11) Uani 1 1 d .
N121 -0.0460(4) 0.2583(2) 0.1080(2) 0.0311(10) Uani 1 1 d .
N122 -0.1256(4) 0.3117(2) 0.0980(2) 0.0278(10) Uani 1 1 d .
N131 0.1463(4) 0.3864(2) 0.1131(2) 0.0274(9) Uani 1 1 d .
N132 0.0283(4) 0.4133(2) 0.0992(2) 0.0300(10) Uani 1 1 d .
N161 0.4284(4) 0.2298(2) 0.1446(2) 0.0302(10) Uani 1 1 d .
N162 0.3904(4) 0.1627(2) 0.1113(2) 0.0302(10) Uani 1 1 d .
N171 0.3297(4) 0.2619(2) 0.0230(2) 0.0333(11) Uani 1 1 d .
N172 0.4023(4) 0.2058(2) 0.0150(2) 0.0308(10) Uani 1 1 d .
N181 0.1365(4) 0.1370(2) 0.0230(2) 0.0292(10) Uani 1 1 d .
N182 0.2447(4) 0.1052(3) 0.0095(2) 0.0307(10) Uani 1 1 d .
N211 0.5178(4) 0.3050(2) 0.5016(2) 0.0318(10) Uani 1 1 d .
N212 0.4230(4) 0.3508(2) 0.5066(2) 0.0310(10) Uani 1 1 d .
N221 0.4316(4) 0.2776(3) 0.6114(2) 0.0347(11) Uani 1 1 d .
N222 0.3589(4) 0.3328(2) 0.6023(2) 0.0305(10) Uani 1 1 d .
N231 0.6346(4) 0.4079(2) 0.6207(2) 0.0263(9) Uani 1 1 d .
N232 0.5164(4) 0.4346(2) 0.6081(2) 0.0316(10) Uani 1 1 d .
N261 0.9036(4) 0.2490(3) 0.6563(2) 0.0340(11) Uani 1 1 d .
N262 0.9125(5) 0.1819(3) 0.6251(2) 0.0364(12) Uani 1 1 d .
N271 0.8251(5) 0.2810(3) 0.5357(2) 0.0370(11) Uani 1 1 d .
N272 0.8978(4) 0.2248(3) 0.5265(2) 0.0365(11) Uani 1 1 d .
N281 0.6365(5) 0.1565(3) 0.5364(2) 0.0355(11) Uani 1 1 d .
N282 0.7450(4) 0.1248(3) 0.5263(2) 0.0371(11) Uani 1 1 d .
C113 -0.1462(5) 0.3330(3) -0.0562(3) 0.0361(14) Uani 1 1 d .
C114 -0.0971(6) 0.2900(3) -0.1003(3) 0.0412(15) Uani 1 1 d .
C115 0.0081(6) 0.2610(3) -0.0679(3) 0.0360(13) Uani 1 1 d .
C116 -0.2560(6) 0.3795(4) -0.0651(3) 0.0482(17) Uani 1 1 d .
C117 0.0952(6) 0.2133(3) -0.0965(3) 0.0415(14) Uani 1 1 d .
C123 -0.2316(5) 0.3018(3) 0.1176(3) 0.0339(13) Uani 1 1 d .
C124 -0.2244(6) 0.2424(3) 0.1398(3) 0.0380(14) Uani 1 1 d .
C125 -0.1069(5) 0.2164(3) 0.1340(3) 0.0305(12) Uani 1 1 d .
C126 -0.3383(6) 0.3518(4) 0.1151(4) 0.0511(18) Uani 1 1 d .
C127 -0.0446(6) 0.1531(3) 0.1518(3) 0.0376(13) Uani 1 1 d .
C133 0.0404(6) 0.4827(3) 0.1211(3) 0.0411(15) Uani 1 1 d .
C134 0.1670(6) 0.5010(3) 0.1498(3) 0.0392(14) Uani 1 1 d .
C135 0.2301(5) 0.4407(3) 0.1433(3) 0.0316(12) Uani 1 1 d .
C136 -0.0705(8) 0.5278(4) 0.1125(4) 0.069(3) Uani 1 1 d .
C137 0.3690(5) 0.4280(3) 0.1644(3) 0.0392(14) Uani 1 1 d .
C141 0.0860(5) 0.3121(3) 0.2554(3) 0.0350(13) Uani 1 1 d .
C142 0.0317(6) 0.3732(3) 0.2436(3) 0.0426(15) Uani 1 1 d .
C143 -0.0703(6) 0.3978(4) 0.2677(4) 0.0522(19) Uani 1 1 d .
C144 -0.1219(7) 0.3623(5) 0.3028(4) 0.059(2) Uani 1 1 d .
C145 -0.0694(7) 0.3007(5) 0.3146(3) 0.058(2) Uani 1 1 d .
C146 0.0343(6) 0.2762(4) 0.2921(3) 0.0482(16) Uani 1 1 d .
C163 0.4215(6) 0.1173(3) 0.1492(3) 0.0422(14) Uani 1 1 d .
C164 0.4802(6) 0.1551(4) 0.2062(3) 0.0439(15) Uani 1 1 d .
C165 0.4836(5) 0.2246(3) 0.2018(3) 0.0346(13) Uani 1 1 d .
C166 0.3941(8) 0.0405(4) 0.1261(4) 0.063(2) Uani 1 1 d .
C167 0.5398(6) 0.2867(4) 0.2507(3) 0.0460(16) Uani 1 1 d .
C173 0.4832(6) 0.2152(3) -0.0210(3) 0.0396(14) Uani 1 1 d .
C174 0.4615(6) 0.2780(4) -0.0369(3) 0.0426(15) Uani 1 1 d .
C175 0.3658(5) 0.3064(3) -0.0090(3) 0.0354(13) Uani 1 1 d .
C176 0.5799(6) 0.1648(4) -0.0366(4) 0.0552(19) Uani 1 1 d .
C177 0.3041(7) 0.3741(3) -0.0111(4) 0.0501(17) Uani 1 1 d .
C183 0.2090(5) 0.0480(3) -0.0352(3) 0.0336(12) Uani 1 1 d .
C184 0.0768(5) 0.0402(3) -0.0513(3) 0.0360(13) Uani 1 1 d .
C185 0.0354(5) 0.0966(3) -0.0146(3) 0.0302(12) Uani 1 1 d .
C186 0.3046(6) 0.0017(3) -0.0592(3) 0.0462(16) Uani 1 1 d .
C187 -0.0998(5) 0.1157(3) -0.0160(3) 0.0393(14) Uani 1 1 d .
C213 0.3513(5) 0.3529(3) 0.4489(3) 0.0319(12) Uani 1 1 d .
C214 0.3998(5) 0.3083(3) 0.4070(3) 0.0358(13) Uani 1 1 d .
C215 0.5030(5) 0.2804(3) 0.4409(3) 0.0331(12) Uani 1 1 d .
C216 0.2405(6) 0.3995(4) 0.4387(3) 0.0405(14) Uani 1 1 d .
C217 0.5913(6) 0.2305(3) 0.4140(3) 0.0425(15) Uani 1 1 d .
C223 0.2505(6) 0.3269(4) 0.6216(3) 0.0437(16) Uani 1 1 d .
C224 0.2506(6) 0.2668(4) 0.6426(3) 0.0442(16) Uani 1 1 d .
C225 0.3653(6) 0.2375(4) 0.6362(3) 0.0414(15) Uani 1 1 d .
C226 0.1513(6) 0.3807(4) 0.6210(3) 0.0553(19) Uani 1 1 d .
C227 0.4158(7) 0.1715(4) 0.6530(3) 0.0512(17) Uani 1 1 d .
C233 0.5250(6) 0.5022(3) 0.6363(3) 0.0376(13) Uani 1 1 d .
C234 0.6519(5) 0.5206(3) 0.6667(3) 0.0368(13) Uani 1 1 d .
C235 0.7164(5) 0.4611(3) 0.6559(3) 0.0337(13) Uani 1 1 d .
C236 0.4130(7) 0.5468(4) 0.6326(4) 0.060(2) Uani 1 1 d .
C237 0.8560(5) 0.4489(3) 0.6763(3) 0.0419(15) Uani 1 1 d .
C241 0.5537(6) 0.3267(4) 0.7592(3) 0.0446(16) Uani 1 1 d .
C242 0.4904(7) 0.2907(5) 0.7929(3) 0.059(2) Uani 1 1 d .
C243 0.3864(8) 0.3182(6) 0.8139(4) 0.073(3) Uani 1 1 d .
C244 0.3468(7) 0.3826(6) 0.8046(4) 0.072(3) Uani 1 1 d .
C245 0.4092(6) 0.4187(5) 0.7728(4) 0.059(2) Uani 1 1 d .
C246 0.5111(6) 0.3904(4) 0.7503(3) 0.0478(17) Uani 1 1 d .
C263 0.9866(7) 0.1465(4) 0.6633(3) 0.0534(18) Uani 1 1 d .
C264 1.0297(6) 0.1911(4) 0.7191(3) 0.0533(19) Uani 1 1 d .
C265 0.9771(5) 0.2532(4) 0.7135(3) 0.0377(14) Uani 1 1 d .
C266 1.0184(11) 0.0738(5) 0.6441(4) 0.099(4) Uani 1 1 d .
C267 1.0041(6) 0.3209(4) 0.7601(3) 0.0473(16) Uani 1 1 d .
C273 0.9767(6) 0.2354(4) 0.4905(3) 0.0467(16) Uani 1 1 d .
C274 0.9544(6) 0.2992(4) 0.4759(3) 0.0507(18) Uani 1 1 d .
C275 0.8622(6) 0.3255(4) 0.5045(3) 0.0394(14) Uani 1 1 d .
C276 1.0729(7) 0.1850(5) 0.4734(4) 0.065(2) Uani 1 1 d .
C277 0.8035(8) 0.3950(4) 0.5042(4) 0.059(2) Uani 1 1 d .
C283 0.7120(6) 0.0639(3) 0.4845(4) 0.0494(17) Uani 1 1 d .
C284 0.5809(7) 0.0548(4) 0.4682(4) 0.0531(18) Uani 1 1 d .
C285 0.5367(6) 0.1141(3) 0.5001(3) 0.0403(14) Uani 1 1 d .
C286 0.8082(7) 0.0160(4) 0.4631(5) 0.070(3) Uani 1 1 d .
C287 0.3999(6) 0.1336(4) 0.4943(3) 0.0506(17) Uani 1 1 d .
C911 0.7590(5) -0.0393(3) 0.7125(2) 0.077(3) Uani 1 1 d G
C912 0.8072(6) -0.0115(4) 0.7750(2) 0.088(3) Uani 1 1 d G
C913 0.8122(8) 0.0601(4) 0.7972(3) 0.130(6) Uani 1 1 d G
C914 0.7692(7) 0.1037(3) 0.7571(5) 0.129(6) Uani 1 1 d G
C915 0.7210(7) 0.0759(3) 0.6946(4) 0.111(4) Uani 1 1 d G
C916 0.7160(6) 0.0044(4) 0.6723(2) 0.100(4) Uani 1 1 d G
C917 0.7532(9) -0.1125(3) 0.6906(4) 0.144(6) Uani 1 1 d G
B11 -0.0938(6) 0.3653(4) 0.0628(3) 0.0331(14) Uani 1 1 d .
B12 0.3795(6) 0.1420(3) 0.0402(3) 0.0295(13) Uani 1 1 d .
B21 0.3963(6) 0.3869(4) 0.5684(3) 0.0315(14) Uani 1 1 d .
B22 0.8803(6) 0.1611(4) 0.5536(3) 0.0380(16) Uani 1 1 d .
H11 -0.181(6) 0.399(3) 0.059(3) 0.038(17) Uiso 1 1 d .
H12 0.458(6) 0.100(3) 0.029(3) 0.035(16) Uiso 1 1 d .
H21 0.313(5) 0.422(3) 0.563(3) 0.022(14) Uiso 1 1 d .
H22 0.954(5) 0.125(3) 0.539(3) 0.028(15) Uiso 1 1 d .
H114 -0.1284 0.2818 -0.1438 0.049 Uiso 1 1 calc R
H11A -0.3137 0.3720 -0.0391 0.072 Uiso 1 1 calc R
H11B -0.3032 0.3687 -0.1085 0.072 Uiso 1 1 calc R
H11C -0.2228 0.4282 -0.0536 0.072 Uiso 1 1 calc R
H11D 0.1524 0.2401 -0.1123 0.062 Uiso 1 1 calc R
H11E 0.0440 0.1779 -0.1304 0.062 Uiso 1 1 calc R
H11F 0.1464 0.1906 -0.0654 0.062 Uiso 1 1 calc R
H124 -0.2870 0.2228 0.1559 0.046 Uiso 1 1 calc R
H12A -0.3096 0.3945 0.1467 0.077 Uiso 1 1 calc R
H12B -0.4140 0.3301 0.1228 0.077 Uiso 1 1 calc R
H12C -0.3605 0.3633 0.0743 0.077 Uiso 1 1 calc R
H12D -0.0218 0.1240 0.1158 0.056 Uiso 1 1 calc R
H12E -0.1045 0.1264 0.1662 0.056 Uiso 1 1 calc R
H12F 0.0330 0.1676 0.1847 0.056 Uiso 1 1 calc R
H134 0.2035 0.5464 0.1700 0.047 Uiso 1 1 calc R
H13A -0.1117 0.5208 0.0685 0.104 Uiso 1 1 calc R
H13B -0.0400 0.5768 0.1286 0.104 Uiso 1 1 calc R
H13C -0.1327 0.5156 0.1346 0.104 Uiso 1 1 calc R
H13D 0.3831 0.3792 0.1484 0.059 Uiso 1 1 calc R
H13E 0.3938 0.4382 0.2095 0.059 Uiso 1 1 calc R
H13F 0.4211 0.4582 0.1490 0.059 Uiso 1 1 calc R
H142 0.0651 0.3984 0.2188 0.051 Uiso 1 1 calc R
H143 -0.1051 0.4400 0.2596 0.063 Uiso 1 1 calc R
H144 -0.1924 0.3794 0.3189 0.071 Uiso 1 1 calc R
H145 -0.1054 0.2752 0.3384 0.070 Uiso 1 1 calc R
H146 0.0707 0.2348 0.3016 0.058 Uiso 1 1 calc R
H164 0.5126 0.1375 0.2422 0.053 Uiso 1 1 calc R
H16A 0.3011 0.0299 0.1141 0.095 Uiso 1 1 calc R
H16B 0.4326 0.0164 0.1588 0.095 Uiso 1 1 calc R
H16C 0.4306 0.0248 0.0904 0.095 Uiso 1 1 calc R
H16D 0.6321 0.2825 0.2651 0.069 Uiso 1 1 calc R
H16E 0.4986 0.2899 0.2852 0.069 Uiso 1 1 calc R
H16F 0.5255 0.3288 0.2339 0.069 Uiso 1 1 calc R
H174 0.5035 0.2984 -0.0621 0.051 Uiso 1 1 calc R
H17A 0.6392 0.1588 0.0014 0.083 Uiso 1 1 calc R
H17B 0.6281 0.1827 -0.0624 0.083 Uiso 1 1 calc R
H17C 0.5359 0.1199 -0.0591 0.083 Uiso 1 1 calc R
H17D 0.2172 0.3702 -0.0049 0.075 Uiso 1 1 calc R
H17E 0.2999 0.3854 -0.0514 0.075 Uiso 1 1 calc R
H17F 0.3550 0.4110 0.0214 0.075 Uiso 1 1 calc R
H184 0.0250 0.0039 -0.0812 0.043 Uiso 1 1 calc R
H18A 0.3555 0.0275 -0.0789 0.069 Uiso 1 1 calc R
H18B 0.2591 -0.0389 -0.0895 0.069 Uiso 1 1 calc R
H18C 0.3615 -0.0139 -0.0250 0.069 Uiso 1 1 calc R
H18D -0.0994 0.1628 0.0087 0.059 Uiso 1 1 calc R
H18E -0.1423 0.0827 0.0010 0.059 Uiso 1 1 calc R
H18F -0.1461 0.1141 -0.0587 0.059 Uiso 1 1 calc R
H214 0.3693 0.2983 0.3634 0.043 Uiso 1 1 calc R
H21A 0.1915 0.3863 0.3957 0.061 Uiso 1 1 calc R
H21B 0.2738 0.4481 0.4476 0.061 Uiso 1 1 calc R
H21C 0.1845 0.3944 0.4661 0.061 Uiso 1 1 calc R
H21D 0.6514 0.2560 0.3987 0.064 Uiso 1 1 calc R
H21E 0.5405 0.1950 0.3800 0.064 Uiso 1 1 calc R
H21F 0.6394 0.2079 0.4460 0.064 Uiso 1 1 calc R
H224 0.1857 0.2487 0.6583 0.053 Uiso 1 1 calc R
H22A 0.1865 0.4229 0.6520 0.083 Uiso 1 1 calc R
H22B 0.0747 0.3622 0.6304 0.083 Uiso 1 1 calc R
H22C 0.1281 0.3919 0.5801 0.083 Uiso 1 1 calc R
H22D 0.4474 0.1442 0.6189 0.077 Uiso 1 1 calc R
H22E 0.3467 0.1443 0.6609 0.077 Uiso 1 1 calc R
H22F 0.4861 0.1828 0.6901 0.077 Uiso 1 1 calc R
H234 0.6870 0.5651 0.6902 0.044 Uiso 1 1 calc R
H23A 0.3723 0.5455 0.5893 0.090 Uiso 1 1 calc R
H23B 0.4423 0.5948 0.6539 0.090 Uiso 1 1 calc R
H23C 0.3508 0.5294 0.6523 0.090 Uiso 1 1 calc R
H23D 0.8712 0.4009 0.6585 0.063 Uiso 1 1 calc R
H23E 0.8807 0.4569 0.7214 0.063 Uiso 1 1 calc R
H23F 0.9073 0.4810 0.6623 0.063 Uiso 1 1 calc R
H242 0.5194 0.2474 0.8010 0.071 Uiso 1 1 calc R
H243 0.3421 0.2927 0.8348 0.087 Uiso 1 1 calc R
H244 0.2769 0.4020 0.8201 0.086 Uiso 1 1 calc R
H245 0.3823 0.4630 0.7663 0.071 Uiso 1 1 calc R
H246 0.5527 0.4155 0.7281 0.057 Uiso 1 1 calc R
H264 1.0853 0.1810 0.7547 0.064 Uiso 1 1 calc R
H26A 0.9392 0.0438 0.6284 0.148 Uiso 1 1 calc R
H26B 1.0720 0.0587 0.6795 0.148 Uiso 1 1 calc R
H26C 1.0653 0.0705 0.6115 0.148 Uiso 1 1 calc R
H26D 1.0633 0.3512 0.7486 0.071 Uiso 1 1 calc R
H26E 1.0430 0.3120 0.8009 0.071 Uiso 1 1 calc R
H26F 0.9237 0.3438 0.7613 0.071 Uiso 1 1 calc R
H274 0.9952 0.3205 0.4509 0.061 Uiso 1 1 calc R
H27A 1.1367 0.1809 0.5106 0.097 Uiso 1 1 calc R
H27B 1.1159 0.2018 0.4451 0.097 Uiso 1 1 calc R
H27C 1.0290 0.1393 0.4532 0.097 Uiso 1 1 calc R
H27D 0.7148 0.3911 0.5083 0.089 Uiso 1 1 calc R
H27E 0.8042 0.4086 0.4653 0.089 Uiso 1 1 calc R
H27F 0.8534 0.4301 0.5388 0.089 Uiso 1 1 calc R
H284 0.5306 0.0161 0.4407 0.064 Uiso 1 1 calc R
H28A 0.8644 0.0411 0.4453 0.106 Uiso 1 1 calc R
H28B 0.7632 -0.0238 0.4317 0.106 Uiso 1 1 calc R
H28C 0.8597 -0.0006 0.4981 0.106 Uiso 1 1 calc R
H28D 0.3976 0.1784 0.5222 0.076 Uiso 1 1 calc R
H28E 0.3507 0.0978 0.5052 0.076 Uiso 1 1 calc R
H28F 0.3621 0.1372 0.4518 0.076 Uiso 1 1 calc R
H912 0.8366 -0.0413 0.8024 0.105 Uiso 1 1 calc R
H913 0.8451 0.0791 0.8399 0.156 Uiso 1 1 calc R
H914 0.7726 0.1526 0.7723 0.154 Uiso 1 1 calc R
H915 0.6916 0.1057 0.6672 0.133 Uiso 1 1 calc R
H916 0.6831 -0.0147 0.6296 0.120 Uiso 1 1 calc R
H91A 0.8326 -0.1259 0.6782 0.215 Uiso 1 1 calc R
H91B 0.6800 -0.1263 0.6551 0.215 Uiso 1 1 calc R
H91C 0.7431 -0.1357 0.7234 0.215 Uiso 1 1 calc R

loop_
_atom_site_aniso_label
_atom_site_aniso_U_11
_atom_site_aniso_U_22
_atom_site_aniso_U_33
_atom_site_aniso_U_12
_atom_site_aniso_U_13
_atom_site_aniso_U_23
U1 0.01956(10) 0.03460(11) 0.02082(12) 0.00318(7) 0.00661(7) 0.00624(7)
U2 0.02043(10) 0.03966(12) 0.02400(12) 0.00248(7) 0.00523(8) 0.00986(8)
S14 0.0271(6) 0.0568(8) 0.0227(7) 0.0033(6) 0.0067(5) 0.0068(6)
S24 0.0323(7) 0.0737(11) 0.0260(8) -0.0003(7) 0.0034(6) 0.0173(7)
N111 0.032(2) 0.044(3) 0.026(3) 0.004(2) 0.009(2) 0.008(2)
N112 0.028(2) 0.041(3) 0.029(3) 0.0028(19) 0.007(2) 0.011(2)
N121 0.029(2) 0.041(3) 0.024(2) -0.0013(19) 0.0088(19) 0.0064(19)
N122 0.020(2) 0.038(2) 0.027(2) 0.0056(17) 0.0083(18) 0.0083(19)
N131 0.019(2) 0.040(2) 0.026(2) 0.0060(17) 0.0082(18) 0.0082(19)
N132 0.028(2) 0.035(2) 0.028(3) 0.0065(18) 0.0080(19) 0.0081(19)
N161 0.022(2) 0.043(3) 0.025(3) 0.0002(18) 0.0077(18) 0.0030(19)
N162 0.021(2) 0.040(2) 0.033(3) 0.0064(18) 0.0093(19) 0.013(2)
N171 0.032(2) 0.039(3) 0.032(3) 0.0075(19) 0.011(2) 0.011(2)
N172 0.022(2) 0.043(3) 0.029(3) 0.0068(18) 0.0095(19) 0.010(2)
N181 0.023(2) 0.040(2) 0.025(2) 0.0040(18) 0.0075(18) 0.0061(19)
N182 0.022(2) 0.042(3) 0.030(3) 0.0048(18) 0.0096(19) 0.006(2)
N211 0.027(2) 0.040(2) 0.030(3) 0.0069(19) 0.0102(19) 0.007(2)
N212 0.026(2) 0.039(3) 0.027(3) 0.0037(18) 0.0052(19) 0.007(2)
N221 0.028(2) 0.051(3) 0.025(3) -0.005(2) 0.0054(19) 0.010(2)
N222 0.019(2) 0.047(3) 0.025(2) 0.0052(18) 0.0057(18) 0.006(2)
N231 0.022(2) 0.039(2) 0.022(2) 0.0010(17) 0.0118(18) 0.0093(18)
N232 0.026(2) 0.040(3) 0.025(2) 0.0039(19) 0.0011(19) 0.0040(19)
N261 0.030(2) 0.047(3) 0.027(3) 0.001(2) 0.008(2) 0.010(2)
N262 0.031(3) 0.050(3) 0.037(3) 0.014(2) 0.017(2) 0.020(2)
N271 0.032(2) 0.051(3) 0.032(3) 0.005(2) 0.010(2) 0.016(2)
N272 0.024(2) 0.057(3) 0.031(3) 0.004(2) 0.008(2) 0.012(2)
N281 0.031(2) 0.041(3) 0.035(3) 0.005(2) 0.011(2) 0.006(2)
N282 0.023(2) 0.045(3) 0.048(3) 0.0123(19) 0.014(2) 0.014(2)
C113 0.027(3) 0.053(3) 0.031(3) -0.001(2) 0.001(2) 0.020(3)
C114 0.039(3) 0.059(4) 0.024(3) -0.007(3) 0.000(3) 0.015(3)
C115 0.041(3) 0.045(3) 0.023(3) -0.002(2) 0.006(2) 0.011(2)
C116 0.033(3) 0.077(5) 0.037(4) 0.004(3) 0.003(3) 0.024(3)
C117 0.048(4) 0.053(4) 0.027(3) 0.006(3) 0.014(3) 0.011(3)
C123 0.023(3) 0.052(3) 0.029(3) 0.003(2) 0.011(2) 0.009(3)
C124 0.030(3) 0.056(4) 0.030(3) -0.008(3) 0.014(2) 0.007(3)
C125 0.028(3) 0.038(3) 0.022(3) -0.003(2) 0.003(2) 0.001(2)
C126 0.021(3) 0.076(5) 0.062(5) 0.015(3) 0.019(3) 0.018(4)
C127 0.046(3) 0.045(3) 0.024(3) 0.004(3) 0.012(3) 0.009(2)
C133 0.039(3) 0.036(3) 0.048(4) 0.005(2) 0.008(3) 0.009(3)
C134 0.040(3) 0.035(3) 0.042(4) -0.004(2) 0.010(3) 0.006(3)
C135 0.030(3) 0.037(3) 0.029(3) -0.003(2) 0.011(2) 0.004(2)
C136 0.055(4) 0.039(4) 0.099(7) 0.021(3) -0.003(4) 0.006(4)
C137 0.020(3) 0.054(4) 0.040(4) -0.005(2) 0.004(2) 0.005(3)
C141 0.027(3) 0.054(3) 0.019(3) -0.003(2) 0.002(2) 0.000(2)
C142 0.032(3) 0.052(4) 0.036(4) -0.002(3) 0.006(3) -0.005(3)
C143 0.030(3) 0.058(4) 0.058(5) 0.001(3) 0.009(3) -0.009(3)
C144 0.032(3) 0.085(6) 0.049(5) -0.009(3) 0.021(3) -0.022(4)
C145 0.050(4) 0.089(6) 0.034(4) -0.015(4) 0.020(3) -0.002(4)
C146 0.045(4) 0.067(4) 0.029(4) -0.005(3) 0.007(3) 0.005(3)
C163 0.051(4) 0.046(3) 0.037(4) 0.005(3) 0.017(3) 0.017(3)
C164 0.043(3) 0.059(4) 0.036(4) 0.013(3) 0.009(3) 0.023(3)
C165 0.021(3) 0.060(4) 0.025(3) 0.000(2) 0.009(2) 0.008(3)
C166 0.094(6) 0.051(4) 0.055(5) 0.011(4) 0.028(4) 0.021(4)
C167 0.032(3) 0.066(4) 0.033(3) -0.004(3) -0.002(3) 0.008(3)
C173 0.032(3) 0.057(4) 0.035(4) 0.001(3) 0.020(3) 0.007(3)
C174 0.033(3) 0.064(4) 0.040(4) -0.004(3) 0.020(3) 0.021(3)
C175 0.028(3) 0.056(4) 0.029(3) -0.004(2) 0.012(2) 0.020(3)
C176 0.037(3) 0.084(5) 0.062(5) 0.017(3) 0.037(3) 0.025(4)
C177 0.057(4) 0.046(4) 0.057(5) -0.001(3) 0.023(3) 0.025(3)
C183 0.033(3) 0.034(3) 0.034(3) 0.005(2) 0.010(2) 0.003(2)
C184 0.033(3) 0.036(3) 0.035(3) -0.001(2) 0.006(2) 0.001(2)
C185 0.026(3) 0.040(3) 0.025(3) 0.001(2) 0.008(2) 0.005(2)
C186 0.034(3) 0.049(4) 0.054(4) 0.010(3) 0.014(3) 0.002(3)
C187 0.024(3) 0.046(3) 0.043(4) 0.000(2) 0.005(2) 0.003(3)
C213 0.026(3) 0.045(3) 0.023(3) -0.003(2) 0.001(2) 0.011(2)
C214 0.033(3) 0.046(3) 0.028(3) 0.001(2) 0.003(2) 0.011(2)
C215 0.033(3) 0.039(3) 0.025(3) 0.003(2) 0.007(2) 0.005(2)
C216 0.030(3) 0.061(4) 0.032(3) 0.006(3) 0.004(2) 0.015(3)
C217 0.046(4) 0.053(4) 0.030(3) 0.010(3) 0.014(3) 0.006(3)
C223 0.026(3) 0.074(5) 0.025(3) -0.005(3) 0.008(2) -0.004(3)
C224 0.035(3) 0.067(4) 0.032(4) -0.011(3) 0.011(3) 0.013(3)
C225 0.031(3) 0.065(4) 0.027(3) -0.011(3) 0.005(2) 0.012(3)
C226 0.022(3) 0.094(6) 0.049(4) 0.010(3) 0.015(3) 0.006(4)
C227 0.051(4) 0.066(4) 0.041(4) -0.001(3) 0.015(3) 0.016(3)
C233 0.037(3) 0.043(3) 0.035(3) 0.004(2) 0.013(3) 0.009(3)
C234 0.031(3) 0.041(3) 0.036(3) -0.002(2) 0.008(2) 0.002(2)
C235 0.028(3) 0.051(3) 0.025(3) -0.001(2) 0.010(2) 0.009(2)
C236 0.045(4) 0.050(4) 0.071(5) 0.015(3) 0.001(4) -0.002(4)
C237 0.026(3) 0.048(3) 0.047(4) -0.003(2) 0.003(3) 0.005(3)
C241 0.032(3) 0.075(5) 0.023(3) -0.012(3) 0.001(3) 0.009(3)
C242 0.052(4) 0.090(6) 0.032(4) -0.019(4) 0.004(3) 0.013(4)
C243 0.050(5) 0.129(9) 0.038(5) -0.030(5) 0.020(4) 0.005(5)
C244 0.040(4) 0.128(8) 0.035(4) -0.020(5) 0.017(3) -0.019(5)
C245 0.035(3) 0.080(5) 0.048(5) -0.005(3) 0.008(3) -0.015(4)
C246 0.038(3) 0.068(4) 0.031(4) -0.014(3) 0.006(3) -0.001(3)
C263 0.063(4) 0.068(5) 0.039(4) 0.032(4) 0.019(3) 0.023(3)
C264 0.045(4) 0.086(5) 0.043(4) 0.033(4) 0.014(3) 0.039(4)
C265 0.022(3) 0.065(4) 0.029(3) 0.000(3) 0.007(2) 0.019(3)
C266 0.143(10) 0.096(7) 0.064(6) 0.077(7) 0.026(6) 0.028(5)
C267 0.031(3) 0.073(5) 0.036(4) -0.005(3) 0.001(3) 0.017(3)
C273 0.035(3) 0.076(5) 0.029(3) 0.001(3) 0.012(3) 0.006(3)
C274 0.039(3) 0.082(5) 0.038(4) -0.009(3) 0.013(3) 0.026(4)
C275 0.032(3) 0.066(4) 0.025(3) -0.008(3) 0.011(2) 0.015(3)
C276 0.043(4) 0.104(7) 0.054(5) 0.004(4) 0.029(4) 0.011(4)
C277 0.060(4) 0.072(5) 0.058(5) -0.001(4) 0.021(4) 0.034(4)
C283 0.036(3) 0.042(3) 0.065(5) 0.003(3) 0.015(3) -0.002(3)
C284 0.043(4) 0.045(4) 0.069(5) 0.003(3) 0.019(3) 0.000(3)
C285 0.035(3) 0.044(3) 0.044(4) 0.000(2) 0.017(3) 0.005(3)
C286 0.043(4) 0.050(4) 0.109(7) 0.011(3) 0.022(4) -0.008(4)
C287 0.027(3) 0.062(4) 0.054(4) -0.001(3) 0.008(3) -0.003(3)
C911 0.070(6) 0.094(7) 0.079(7) 0.013(5) 0.036(5) 0.025(5)
C912 0.103(8) 0.098(8) 0.055(6) 0.006(6) 0.002(5) 0.019(5)
C913 0.129(12) 0.179(17) 0.097(10) -0.019(11) 0.046(9) 0.043(11)
C914 0.102(9) 0.094(9) 0.197(16) -0.015(7) 0.096(10) -0.019(10)
C915 0.085(8) 0.109(10) 0.131(11) 0.016(7) 0.007(7) 0.029(8)
C916 0.082(7) 0.101(8) 0.104(8) 0.018(6) -0.018(6) 0.039(7)
C917 0.168(14) 0.102(10) 0.173(15) -0.004(10) 0.093(12) -0.001(10)
B11 0.023(3) 0.043(4) 0.035(4) 0.001(3) 0.005(3) 0.012(3)
B12 0.020(3) 0.039(3) 0.031(3) 0.007(2) 0.009(2) 0.008(3)
B21 0.020(3) 0.046(4) 0.027(3) 0.003(2) 0.005(2) 0.003(3)
B22 0.024(3) 0.051(4) 0.039(4) 0.012(3) 0.011(3) 0.005(3)

loop_
_atom_type_symbol
_atom_type_radius_bond
U 1.42
S 1.02
N 0.75
C 0.77
B 0.82
H 0.32

loop_
_geom_angle_atom_site_label_1
_geom_angle_atom_site_label_2
_geom_angle_atom_site_label_3
_geom_angle
N131 U1 N121 79.42(14)
N131 U1 N171 95.44(15)
N121 U1 N171 146.43(15)
N131 U1 N181 148.39(14)
N121 U1 N181 90.43(14)
N171 U1 N181 76.65(15)
N131 U1 N111 71.67(14)
N121 U1 N111 70.94(15)
N171 U1 N111 75.94(15)
N181 U1 N111 76.71(14)
N131 U1 N161 113.92(13)
N121 U1 N161 145.11(15)
N171 U1 N161 67.18(15)
N181 U1 N161 91.46(14)
N111 U1 N161 142.98(15)
N131 U1 S14 84.48(11)
N121 U1 S14 78.32(11)
N171 U1 S14 134.63(11)
N181 U1 S14 122.95(11)
N111 U1 S14 143.79(11)
N161 U1 S14 71.53(11)
N131 U1 N162 141.06(13)
N121 U1 N162 134.34(14)
N171 U1 N162 66.89(14)
N181 U1 N162 63.95(13)
N111 U1 N162 130.42(14)
N161 U1 N162 27.84(13)
S14 U1 N162 85.02(10)
N231 U2 N221 80.98(15)
N231 U2 N271 95.62(15)
N221 U2 N271 146.52(15)
N231 U2 N281 151.36(15)
N221 U2 N281 91.36(16)
N271 U2 N281 75.71(16)
N231 U2 N211 71.68(14)
N221 U2 N211 70.08(15)
N271 U2 N211 77.21(15)
N281 U2 N211 79.75(15)
N231 U2 N261 114.51(14)
N221 U2 N261 144.55(15)
N271 U2 N261 66.82(15)
N281 U2 N261 87.52(15)
N211 U2 N261 143.82(15)
N231 U2 S24 88.59(11)
N221 U2 S24 77.43(11)
N271 U2 S24 135.99(11)
N281 U2 S24 116.80(12)
N211 U2 S24 144.00(11)
N261 U2 S24 71.62(11)
C141 S14 U1 114.11(19)
C241 S24 U2 113.8(2)
C115 N111 N112 105.6(5)
C115 N111 U1 136.7(4)
N112 N111 U1 117.6(3)
C113 N112 N111 109.9(5)
C113 N112 B11 126.3(5)
N111 N112 B11 123.8(5)
C125 N121 N122 106.5(4)
C125 N121 U1 129.7(4)
N122 N121 U1 122.8(3)
C123 N122 N121 108.7(5)
C123 N122 B11 129.9(5)
N121 N122 B11 121.1(4)
C135 N131 N132 106.3(4)
C135 N131 U1 128.9(4)
N132 N131 U1 124.3(3)
C133 N132 N131 109.2(4)
C133 N132 B11 129.7(5)
N131 N132 B11 121.0(4)
C165 N161 N162 106.5(5)
C165 N161 U1 129.4(4)
N162 N161 U1 84.9(3)
C163 N162 N161 109.3(5)
C163 N162 B12 122.9(5)
N161 N162 B12 121.6(4)
C163 N162 U1 132.3(4)
N161 N162 U1 67.3(3)
B12 N162 U1 92.4(3)
C175 N171 N172 106.3(5)
C175 N171 U1 138.3(4)
N172 N171 U1 115.3(3)
C173 N172 N171 110.0(5)
C173 N172 B12 128.9(5)
N171 N172 B12 120.9(5)
C185 N181 N182 105.6(4)
C185 N181 U1 138.6(4)
N182 N181 U1 114.9(3)
C183 N182 N181 109.7(4)
C183 N182 B12 130.5(5)
N181 N182 B12 119.5(4)
C215 N211 N212 105.4(4)
C215 N211 U2 136.4(4)
N212 N211 U2 118.1(3)
C213 N212 N211 109.5(5)
C213 N212 B21 126.7(5)
N211 N212 B21 123.4(5)
C225 N221 N222 106.2(5)
C225 N221 U2 131.5(4)
N222 N221 U2 120.4(3)
C223 N222 N221 109.7(5)
C223 N222 B21 128.2(5)
N221 N222 B21 121.8(4)
C235 N231 N232 106.3(4)
C235 N231 U2 128.2(4)
N232 N231 U2 123.4(3)
C233 N232 N231 109.5(4)
C233 N232 B21 129.9(5)
N231 N232 B21 120.6(4)
C265 N261 N262 105.2(5)
C265 N261 U2 137.4(4)
N262 N261 U2 103.8(3)
C263 N262 N261 109.8(5)
C263 N262 B22 125.2(6)
N261 N262 B22 122.1(5)
C275 N271 N272 105.4(5)
C275 N271 U2 136.3(4)
N272 N271 U2 118.3(4)
C273 N272 N271 109.6(5)
C273 N272 B22 129.3(6)
N271 N272 B22 121.1(5)
C285 N281 N282 106.1(5)
C285 N281 U2 136.4(4)
N282 N281 U2 117.0(3)
C283 N282 N281 109.7(5)
C283 N282 B22 127.7(5)
N281 N282 B22 122.2(5)
N112 C113 C114 107.6(5)
N112 C113 C116 123.6(6)
C114 C113 C116 128.8(5)
C113 C114 C115 105.9(5)
C113 C114 H114 127.10
C115 C114 H114 127.10
N111 C115 C114 111.1(6)
N111 C115 C117 123.7(5)
C114 C115 C117 125.2(6)
C113 C116 H11A 109.50
C113 C116 H11B 109.50
H11A C116 H11B 109.50
C113 C116 H11C 109.50
H11A C116 H11C 109.50
H11B C116 H11C 109.50
C115 C117 H11D 109.50
C115 C117 H11E 109.50
H11D C117 H11E 109.50
C115 C117 H11F 109.50
H11D C117 H11F 109.50
H11E C117 H11F 109.50
N122 C123 C124 109.4(5)
N122 C123 C126 122.9(6)
C124 C123 C126 127.7(6)
C123 C124 C125 106.1(5)
C123 C124 H124 127.00
C125 C124 H124 127.00
N121 C125 C124 109.3(5)
N121 C125 C127 120.1(5)
C124 C125 C127 130.6(6)
C123 C126 H12A 109.50
C123 C126 H12B 109.50
H12A C126 H12B 109.50
C123 C126 H12C 109.50
H12A C126 H12C 109.50
H12B C126 H12C 109.50
C125 C127 H12D 109.50
C125 C127 H12E 109.50
H12D C127 H12E 109.50
C125 C127 H12F 109.50
H12D C127 H12F 109.50
H12E C127 H12F 109.50
N132 C133 C134 108.3(5)
N132 C133 C136 122.5(6)
C134 C133 C136 129.3(6)
C135 C134 C133 106.1(5)
C135 C134 H134 126.90
C133 C134 H134 126.90
N131 C135 C134 110.1(5)
N131 C135 C137 119.2(5)
C134 C135 C137 130.8(5)
C133 C136 H13A 109.50
C133 C136 H13B 109.50
H13A C136 H13B 109.50
C133 C136 H13C 109.50
H13A C136 H13C 109.50
H13B C136 H13C 109.50
C135 C137 H13D 109.50
C135 C137 H13E 109.50
H13D C137 H13E 109.50
C135 C137 H13F 109.50
H13D C137 H13F 109.50
H13E C137 H13F 109.50
C142 C141 C146 118.1(6)
C142 C141 S14 122.0(5)
C146 C141 S14 119.9(5)
C143 C142 C141 120.8(7)
C143 C142 H142 119.60
C141 C142 H142 119.60
C144 C143 C142 121.1(8)
C144 C143 H143 119.50
C142 C143 H143 119.50
C143 C144 C145 118.8(7)
C143 C144 H144 120.60
C145 C144 H144 120.60
C146 C145 C144 120.8(7)
C146 C145 H145 119.60
C144 C145 H145 119.60
C145 C146 C141 120.3(7)
C145 C146 H146 119.90
C141 C146 H146 119.90
N162 C163 C164 107.5(6)
N162 C163 C166 121.8(6)
C164 C163 C166 130.7(6)
C163 C164 C165 106.8(5)
C163 C164 H164 126.60
C165 C164 H164 126.60
N161 C165 C164 109.9(5)
N161 C165 C167 121.8(6)
C164 C165 C167 128.3(6)
C163 C166 H16A 109.50
C163 C166 H16B 109.50
H16A C166 H16B 109.50
C163 C166 H16C 109.50
H16A C166 H16C 109.50
H16B C166 H16C 109.50
C165 C167 H16D 109.50
C165 C167 H16E 109.50
H16D C167 H16E 109.50
C165 C167 H16F 109.50
H16D C167 H16F 109.50
H16E C167 H16F 109.50
N172 C173 C174 107.8(6)
N172 C173 C176 123.8(6)
C174 C173 C176 128.4(6)
C173 C174 C175 106.4(5)
C173 C174 H174 126.80
C175 C174 H174 126.80
N171 C175 C174 109.6(6)
N171 C175 C177 121.1(6)
C174 C175 C177 129.4(5)
C173 C176 H17A 109.50
C173 C176 H17B 109.50
H17A C176 H17B 109.50
C173 C176 H17C 109.50
H17A C176 H17C 109.50
H17B C176 H17C 109.50
C175 C177 H17D 109.50
C175 C177 H17E 109.50
H17D C177 H17E 109.50
C175 C177 H17F 109.50
H17D C177 H17F 109.50
H17E C177 H17F 109.50
N182 C183 C184 108.7(5)
N182 C183 C186 122.3(5)
C184 C183 C186 129.0(5)
C183 C184 C185 105.6(5)
C183 C184 H184 127.20
C185 C184 H184 127.20
N181 C185 C184 110.4(5)
N181 C185 C187 121.8(5)
C184 C185 C187 127.7(5)
C183 C186 H18A 109.50
C183 C186 H18B 109.50
H18A C186 H18B 109.50
C183 C186 H18C 109.50
H18A C186 H18C 109.50
H18B C186 H18C 109.50
C185 C187 H18D 109.50
C185 C187 H18E 109.50
H18D C187 H18E 109.50
C185 C187 H18F 109.50
H18D C187 H18F 109.50
H18E C187 H18F 109.50
C214 C213 N212 107.9(5)
C214 C213 C216 129.5(5)
N212 C213 C216 122.5(5)
C213 C214 C215 105.9(5)
C213 C214 H214 127.10
C215 C214 H214 127.10
N211 C215 C214 111.3(5)
N211 C215 C217 123.4(5)
C214 C215 C217 125.3(5)
C213 C216 H21A 109.50
C213 C216 H21B 109.50
H21A C216 H21B 109.50
C213 C216 H21C 109.50
H21A C216 H21C 109.50
H21B C216 H21C 109.50
C215 C217 H21D 109.50
C215 C217 H21E 109.50
H21D C217 H21E 109.50
C215 C217 H21F 109.50
H21D C217 H21F 109.50
H21E C217 H21F 109.50
N222 C223 C224 108.4(6)
N222 C223 C226 123.7(7)
C224 C223 C226 127.9(6)
C223 C224 C225 105.8(6)
C223 C224 H224 127.10
C225 C224 H224 127.10
N221 C225 C224 109.9(6)
N221 C225 C227 121.7(6)
C224 C225 C227 128.4(6)
C223 C226 H22A 109.50
C223 C226 H22B 109.50
H22A C226 H22B 109.50
C223 C226 H22C 109.50
H22A C226 H22C 109.50
H22B C226 H22C 109.50
C225 C227 H22D 109.50
C225 C227 H22E 109.50
H22D C227 H22E 109.50
C225 C227 H22F 109.50
H22D C227 H22F 109.50
H22E C227 H22F 109.50
N232 C233 C234 108.2(5)
N232 C233 C236 123.4(5)
C234 C233 C236 128.5(6)
C235 C234 C233 105.7(5)
C235 C234 H234 127.20
C233 C234 H234 127.20
N231 C235 C234 110.4(5)
N231 C235 C237 119.3(5)
C234 C235 C237 130.3(5)
C233 C236 H23A 109.50
C233 C236 H23B 109.50
H23A C236 H23B 109.50
C233 C236 H23C 109.50
H23A C236 H23C 109.50
H23B C236 H23C 109.50
C235 C237 H23D 109.50
C235 C237 H23E 109.50
H23D C237 H23E 109.50
C235 C237 H23F 109.50
H23D C237 H23F 109.50
H23E C237 H23F 109.50
C246 C241 C242 117.8(7)
C246 C241 S24 122.4(5)
C242 C241 S24 119.8(6)
C243 C242 C241 120.5(9)
C243 C242 H242 119.80
C241 C242 H242 119.80
C244 C243 C242 120.2(8)
C244 C243 H243 119.90
C242 C243 H243 119.90
C245 C244 C243 119.7(8)
C245 C244 H244 120.10
C243 C244 H244 120.10
C244 C245 C246 120.0(9)
C244 C245 H245 120.00
C246 C245 H245 120.00
C241 C246 C245 121.7(7)
C241 C246 H246 119.10
C245 C246 H246 119.10
N262 C263 C264 107.8(6)
N262 C263 C266 123.7(7)
C264 C263 C266 128.4(7)
C263 C264 C265 106.5(6)
C263 C264 H264 126.80
C265 C264 H264 126.80
N261 C265 C264 110.7(6)
N261 C265 C267 121.6(6)
C264 C265 C267 127.3(6)
C263 C266 H26A 109.50
C263 C266 H26B 109.50
H26A C266 H26B 109.50
C263 C266 H26C 109.50
H26A C266 H26C 109.50
H26B C266 H26C 109.50
C265 C267 H26D 109.50
C265 C267 H26E 109.50
H26D C267 H26E 109.50
C265 C267 H26F 109.50
H26D C267 H26F 109.50
H26E C267 H26F 109.50
N272 C273 C274 107.9(6)
N272 C273 C276 123.3(7)
C274 C273 C276 128.7(7)
C275 C274 C273 105.9(6)
C275 C274 H274 127.00
C273 C274 H274 127.00
N271 C275 C274 111.2(6)
N271 C275 C277 121.1(6)
C274 C275 C277 127.7(6)
C273 C276 H27A 109.50
C273 C276 H27B 109.50
H27A C276 H27B 109.50
C273 C276 H27C 109.50
H27A C276 H27C 109.50
H27B C276 H27C 109.50
C275 C277 H27D 109.50
C275 C277 H27E 109.50
H27D C277 H27E 109.50
C275 C277 H27F 109.50
H27D C277 H27F 109.50
H27E C277 H27F 109.50
N282 C283 C284 108.3(6)
N282 C283 C286 123.4(6)
C284 C283 C286 128.3(6)
C283 C284 C285 105.7(6)
C283 C284 H284 127.10
C285 C284 H284 127.10
N281 C285 C284 110.2(6)
N281 C285 C287 122.2(6)
C284 C285 C287 127.5(6)
C283 C286 H28A 109.50
C283 C286 H28B 109.50
H28A C286 H28B 109.50
C283 C286 H28C 109.50
H28A C286 H28C 109.50
H28B C286 H28C 109.50
C285 C287 H28D 109.50
C285 C287 H28E 109.50
H28D C287 H28E 109.50
C285 C287 H28F 109.50
H28D C287 H28F 109.50
H28E C287 H28F 109.50
C912 C911 C916 120.00
C912 C911 C917 119.30
C916 C911 C917 120.70
C911 C912 C913 120.00
C911 C912 H912 120.00
C913 C912 H912 120.00
C912 C913 C914 120.00
C912 C913 H913 120.00
C914 C913 H913 120.00
C913 C914 C915 120.00
C913 C914 H914 120.00
C915 C914 H914 120.00
C916 C915 C914 120.00
C916 C915 H915 120.00
C914 C915 H915 120.00
C915 C916 C911 120.00
C915 C916 H916 120.00
C911 C916 H916 120.00
C911 C917 H91A 109.50
C911 C917 H91B 109.50
H91A C917 H91B 109.50
C911 C917 H91C 109.50
H91A C917 H91C 109.50
H91B C917 H91C 109.50
N112 B11 N122 110.5(5)
N112 B11 N132 108.7(5)
N122 B11 N132 112.3(5)
N112 B11 H11 114(3)
N122 B11 H11 103(3)
N132 B11 H11 108(3)
N172 B12 N182 112.2(5)
N172 B12 N162 110.7(5)
N182 B12 N162 107.6(5)
N172 B12 H12 109(3)
N182 B12 H12 107(3)
N162 B12 H12 111(3)
N212 B21 N222 110.6(5)
N212 B21 N232 109.5(5)
N222 B21 N232 111.9(5)
N212 B21 H21 113(3)
N222 B21 H21 106(3)
N232 B21 H21 106(3)
N272 B22 N282 111.6(5)
N272 B22 N262 110.4(5)
N282 B22 N262 112.4(5)
N272 B22 H22 104(3)
N282 B22 H22 109(3)
N262 B22 H22 108(3)

loop_
_geom_bond_atom_site_label_1
_geom_bond_atom_site_label_2
_geom_bond_distance
U1 N131 2.494(4)
U1 N121 2.523(5)
U1 N171 2.557(5)
U1 N181 2.601(5)
U1 N111 2.696(5)
U1 N161 2.740(4)
U1 S14 2.8714(14)
U1 N162 2.958(4)
U2 N231 2.496(4)
U2 N221 2.566(5)
U2 N271 2.571(5)
U2 N281 2.586(5)
U2 N211 2.670(5)
U2 N261 2.674(5)
U2 S24 2.8573(15)
S14 C141 1.772(6)
S24 C241 1.767(8)
N111 C115 1.342(8)
N111 N112 1.390(7)
N112 C113 1.367(7)
N112 B11 1.527(9)
N121 C125 1.353(7)
N121 N122 1.383(6)
N122 C123 1.341(7)
N122 B11 1.531(8)
N131 C135 1.348(7)
N131 N132 1.372(6)
N132 C133 1.347(8)
N132 B11 1.565(7)
N161 C165 1.329(7)
N161 N162 1.387(6)
N162 C163 1.360(7)
N162 B12 1.564(8)
N171 C175 1.355(7)
N171 N172 1.363(7)
N172 C173 1.360(8)
N172 B12 1.526(8)
N181 C185 1.348(7)
N181 N182 1.390(6)
N182 C183 1.338(7)
N182 B12 1.552(7)
N211 C215 1.342(7)
N211 N212 1.375(6)
N212 C213 1.374(7)
N212 B21 1.533(8)
N221 C225 1.344(8)
N221 N222 1.367(7)
N222 C223 1.347(8)
N222 B21 1.536(9)
N231 C235 1.349(7)
N231 N232 1.369(6)
N232 C233 1.345(8)
N232 B21 1.564(7)
N261 C265 1.346(7)
N261 N262 1.381(7)
N262 C263 1.350(8)
N262 B22 1.553(9)
N271 C275 1.347(8)
N271 N272 1.368(7)
N272 C273 1.351(9)
N272 B22 1.535(9)
N281 C285 1.348(7)
N281 N282 1.370(7)
N282 C283 1.356(8)
N282 B22 1.544(8)
C113 C114 1.381(10)
C113 C116 1.502(9)
C114 C115 1.396(8)
C114 H114 0.9500
C115 C117 1.491(9)
C116 H11A 0.9800
C116 H11B 0.9800
C116 H11C 0.9800
C117 H11D 0.9800
C117 H11E 0.9800
C117 H11F 0.9800
C123 C124 1.362(9)
C123 C126 1.517(8)
C124 C125 1.389(8)
C124 H124 0.9500
C125 C127 1.504(8)
C126 H12A 0.9800
C126 H12B 0.9800
C126 H12C 0.9800
C127 H12D 0.9800
C127 H12E 0.9800
C127 H12F 0.9800
C133 C134 1.373(8)
C133 C136 1.494(9)
C134 C135 1.372(9)
C134 H134 0.9500
C135 C137 1.497(8)
C136 H13A 0.9800
C136 H13B 0.9800
C136 H13C 0.9800
C137 H13D 0.9800
C137 H13E 0.9800
C137 H13F 0.9800
C141 C142 1.390(9)
C141 C146 1.400(9)
C142 C143 1.381(9)
C142 H142 0.9500
C143 C144 1.366(12)
C143 H143 0.9500
C144 C145 1.393(12)
C144 H144 0.9500
C145 C146 1.379(10)
C145 H145 0.9500
C146 H146 0.9500
C163 C164 1.364(9)
C163 C166 1.495(9)
C164 C165 1.393(9)
C164 H164 0.9500
C165 C167 1.489(9)
C166 H16A 0.9800
C166 H16B 0.9800
C166 H16C 0.9800
C167 H16D 0.9800
C167 H16E 0.9800
C167 H16F 0.9800
C173 C174 1.367(9)
C173 C176 1.494(9)
C174 C175 1.392(9)
C174 H174 0.9500
C175 C177 1.500(9)
C176 H17A 0.9800
C176 H17B 0.9800
C176 H17C 0.9800
C177 H17D 0.9800
C177 H17E 0.9800
C177 H17F 0.9800
C183 C184 1.379(8)
C183 C186 1.502(8)
C184 C185 1.389(8)
C184 H184 0.9500
C185 C187 1.496(8)
C186 H18A 0.9800
C186 H18B 0.9800
C186 H18C 0.9800
C187 H18D 0.9800
C187 H18E 0.9800
C187 H18F 0.9800
C213 C214 1.359(9)
C213 C216 1.513(8)
C214 C215 1.386(8)
C214 H214 0.9500
C215 C217 1.508(8)
C216 H21A 0.9800
C216 H21B 0.9800
C216 H21C 0.9800
C217 H21D 0.9800
C217 H21E 0.9800
C217 H21F 0.9800
C223 C224 1.364(10)
C223 C226 1.508(10)
C224 C225 1.389(10)
C224 H224 0.9500
C225 C227 1.501(10)
C226 H22A 0.9800
C226 H22B 0.9800
C226 H22C 0.9800
C227 H22D 0.9800
C227 H22E 0.9800
C227 H22F 0.9800
C233 C234 1.384(8)
C233 C236 1.492(9)
C234 C235 1.372(9)
C234 H234 0.9500
C235 C237 1.500(8)
C236 H23A 0.9800
C236 H23B 0.9800
C236 H23C 0.9800
C237 H23D 0.9800
C237 H23E 0.9800
C237 H23F 0.9800
C241 C246 1.376(11)
C241 C242 1.417(10)
C242 C243 1.385(12)
C242 H242 0.9500
C243 C244 1.383(14)
C243 H243 0.9500
C244 C245 1.382(12)
C244 H244 0.9500
C245 C246 1.386(10)
C245 H245 0.9500
C246 H246 0.9500
C263 C264 1.365(11)
C263 C266 1.475(12)
C264 C265 1.370(10)
C264 H264 0.9500
C265 C267 1.501(10)
C266 H26A 0.9800
C266 H26B 0.9800
C266 H26C 0.9800
C267 H26D 0.9800
C267 H26E 0.9800
C267 H26F 0.9800
C273 C274 1.372(11)
C273 C276 1.499(10)
C274 C275 1.357(10)
C274 H274 0.9500
C275 C277 1.511(11)
C276 H27A 0.9800
C276 H27B 0.9800
C276 H27C 0.9800
C277 H27D 0.9800
C277 H27E 0.9800
C277 H27F 0.9800
C283 C284 1.369(9)
C283 C286 1.500(9)
C284 C285 1.390(9)
C284 H284 0.9500
C285 C287 1.504(8)
C286 H28A 0.9800
C286 H28B 0.9800
C286 H28C 0.9800
C287 H28D 0.9800
C287 H28E 0.9800
C287 H28F 0.9800
C911 C912 1.3900
C911 C916 1.3900
C911 C917 1.4186
C912 C913 1.3900
C912 H912 0.9500
C913 C914 1.3900
C913 H913 0.9500
C914 C915 1.3900
C914 H914 0.9500
C915 C916 1.3900
C915 H915 0.9500
C916 H916 0.9500
C917 H91A 0.9800
C917 H91B 0.9800
C917 H91C 0.9800
B11 H11 1.14(6)
B12 H12 1.21(6)
B21 H21 1.14(5)
B22 H22 1.12(6)

loop_
_geom_torsion_atom_site_label_1
_geom_torsion_atom_site_label_2
_geom_torsion_atom_site_label_3
_geom_torsion_atom_site_label_4
_geom_torsion
N131 U1 S14 C141 59.9(2)
N121 U1 S14 C141 -20.4(2)
N171 U1 S14 C141 152.1(3)
N181 U1 S14 C141 -103.3(3)
N111 U1 S14 C141 11.7(3)
N161 U1 S14 C141 177.4(3)
N162 U1 S14 C141 -157.7(2)
N231 U2 S24 C241 55.9(3)
N221 U2 S24 C241 -25.2(3)
N271 U2 S24 C241 152.5(3)
N281 U2 S24 C241 -110.3(3)
N211 U2 S24 C241 0.5(3)
N261 U2 S24 C241 172.3(3)
N131 U1 N111 C115 142.5(6)
N121 U1 N111 C115 -132.7(6)
N171 U1 N111 C115 41.7(5)
N181 U1 N111 C115 -37.6(5)
N161 U1 N111 C115 36.8(7)
S14 U1 N111 C115 -166.2(5)
N162 U1 N111 C115 -0.1(6)
N131 U1 N111 N112 -42.7(4)
N121 U1 N111 N112 42.1(4)
N171 U1 N111 N112 -143.4(4)
N181 U1 N111 N112 137.3(4)
N161 U1 N111 N112 -148.4(3)
S14 U1 N111 N112 8.7(5)
N162 U1 N111 N112 174.7(3)
C115 N111 N112 C113 -0.6(6)
U1 N111 N112 C113 -176.9(3)
C115 N111 N112 B11 177.1(5)
U1 N111 N112 B11 0.8(6)
N131 U1 N121 C125 -145.1(5)
N171 U1 N121 C125 131.1(4)
N181 U1 N121 C125 65.0(5)
N111 U1 N121 C125 140.8(5)
N161 U1 N121 C125 -28.1(6)
S14 U1 N121 C125 -58.6(4)
N162 U1 N121 C125 12.4(5)
N131 U1 N121 N122 22.4(4)
N171 U1 N121 N122 -61.4(5)
N181 U1 N121 N122 -127.4(4)
N111 U1 N121 N122 -51.7(4)
N161 U1 N121 N122 139.4(3)
S14 U1 N121 N122 108.9(4)
N162 U1 N121 N122 179.9(3)
C125 N121 N122 C123 0.1(6)
U1 N121 N122 C123 -169.9(3)
C125 N121 N122 B11 -173.6(5)
U1 N121 N122 B11 16.4(6)
N121 U1 N131 C135 144.8(5)
N171 U1 N131 C135 -68.7(5)
N181 U1 N131 C135 -142.0(4)
N111 U1 N131 C135 -142.0(5)
N161 U1 N131 C135 -1.3(5)
S14 U1 N131 C135 65.7(5)
N162 U1 N131 C135 -9.4(6)
N121 U1 N131 N132 -26.2(4)
N171 U1 N131 N132 120.2(4)
N181 U1 N131 N132 47.0(5)
N111 U1 N131 N132 47.0(4)
N161 U1 N131 N132 -172.3(4)
S14 U1 N131 N132 -105.3(4)
N162 U1 N131 N132 179.6(3)
C135 N131 N132 C133 -0.5(6)
U1 N131 N132 C133 172.3(4)
C135 N131 N132 B11 179.0(5)
U1 N131 N132 B11 -8.3(7)
N131 U1 N161 C165 83.7(5)
N121 U1 N161 C165 -22.9(6)
N171 U1 N161 C165 169.4(5)
N181 U1 N161 C165 -115.7(5)
N111 U1 N161 C165 174.7(5)
S14 U1 N161 C165 8.7(5)
N162 U1 N161 C165 -107.2(6)
N131 U1 N161 N162 -169.1(3)
N121 U1 N161 N162 84.3(4)
N171 U1 N161 N162 -83.4(3)
N181 U1 N161 N162 -8.5(3)
N111 U1 N161 N162 -78.2(4)
S14 U1 N161 N162 115.9(3)
C165 N161 N162 C163 0.9(6)
U1 N161 N162 C163 -128.8(4)
C165 N161 N162 B12 -152.1(5)
U1 N161 N162 B12 78.2(4)
C165 N161 N162 U1 129.7(4)
N131 U1 N162 C163 111.8(5)
N121 U1 N162 C163 -31.3(6)
N171 U1 N162 C163 -179.5(5)
N181 U1 N162 C163 -93.6(5)
N111 U1 N162 C163 -134.8(5)
N161 U1 N162 C163 95.9(6)
S14 U1 N162 C163 37.0(5)
N131 U1 N162 N161 15.9(4)
N121 U1 N162 N161 -127.3(3)
N171 U1 N162 N161 84.6(3)
N181 U1 N162 N161 170.5(3)
N111 U1 N162 N161 129.3(3)
S14 U1 N162 N161 -58.9(3)
N131 U1 N162 B12 -107.5(3)
N121 U1 N162 B12 109.3(3)
N171 U1 N162 B12 -38.9(3)
N181 U1 N162 B12 47.1(3)
N111 U1 N162 B12 5.8(4)
N161 U1 N162 B12 -123.4(4)
S14 U1 N162 B12 177.6(3)
N131 U1 N171 C175 -12.0(6)
N121 U1 N171 C175 67.0(6)
N181 U1 N171 C175 136.9(6)
N111 U1 N171 C175 57.5(5)
N161 U1 N171 C175 -125.7(6)
S14 U1 N171 C175 -99.7(5)
N162 U1 N171 C175 -156.0(6)
N131 U1 N171 N172 162.2(4)
N121 U1 N171 N172 -118.7(4)
N181 U1 N171 N172 -48.8(3)
N111 U1 N171 N172 -128.2(4)
N161 U1 N171 N172 48.5(3)
S14 U1 N171 N172 74.6(4)
N162 U1 N171 N172 18.3(3)
C175 N171 N172 C173 0.4(6)
U1 N171 N172 C173 -175.7(4)
C175 N171 N172 B12 -174.7(5)
U1 N171 N172 B12 9.2(6)
N131 U1 N181 C185 -46.7(7)
N121 U1 N181 C185 23.5(6)
N171 U1 N181 C185 -125.2(6)
N111 U1 N181 C185 -46.7(6)
N161 U1 N181 C185 168.7(6)
S14 U1 N181 C185 99.9(6)
N162 U1 N181 C185 164.3(6)
N131 U1 N181 N182 120.5(4)
N121 U1 N181 N182 -169.3(4)
N171 U1 N181 N182 42.0(4)
N111 U1 N181 N182 120.4(4)
N161 U1 N181 N182 -24.1(4)
S14 U1 N181 N182 -93.0(4)
N162 U1 N181 N182 -28.5(3)
C185 N181 N182 C183 0.5(6)
U1 N181 N182 C183 -170.8(4)
C185 N181 N182 B12 174.2(5)
U1 N181 N182 B12 2.9(6)
N231 U2 N211 C215 143.2(6)
N221 U2 N211 C215 -130.0(6)
N271 U2 N211 C215 42.8(5)
N281 U2 N211 C215 -34.8(5)
N261 U2 N211 C215 36.5(6)
S24 U2 N211 C215 -156.8(5)
N231 U2 N211 N212 -41.7(4)
N221 U2 N211 N212 45.1(4)
N271 U2 N211 N212 -142.2(4)
N281 U2 N211 N212 140.3(4)
N261 U2 N211 N212 -148.5(3)
S24 U2 N211 N212 18.3(5)
C215 N211 N212 C213 0.6(6)
U2 N211 N212 C213 -175.9(3)
C215 N211 N212 B21 174.6(5)
U2 N211 N212 B21 -1.9(6)
N231 U2 N221 C225 -143.3(5)
N271 U2 N221 C225 130.1(5)
N281 U2 N221 C225 64.4(5)
N211 U2 N221 C225 143.0(6)
N261 U2 N221 C225 -23.2(7)
S24 U2 N221 C225 -52.7(5)
N231 U2 N221 N222 18.9(4)
N271 U2 N221 N222 -67.6(5)
N281 U2 N221 N222 -133.3(4)
N211 U2 N221 N222 -54.8(4)
N261 U2 N221 N222 139.0(4)
S24 U2 N221 N222 109.5(4)
C225 N221 N222 C223 0.4(6)
U2 N221 N222 C223 -165.8(4)
C225 N221 N222 B21 -173.8(5)
U2 N221 N222 B21 20.0(6)
N221 U2 N231 C235 139.9(5)
N271 U2 N231 C235 -73.7(5)
N281 U2 N231 C235 -144.0(4)
N211 U2 N231 C235 -148.2(5)
N261 U2 N231 C235 -6.6(5)
S24 U2 N231 C235 62.4(5)
N221 U2 N231 N232 -21.3(4)
N271 U2 N231 N232 125.1(4)
N281 U2 N231 N232 54.8(5)
N211 U2 N231 N232 50.6(4)
N261 U2 N231 N232 -167.8(4)
S24 U2 N231 N232 -98.8(4)
C235 N231 N232 C233 -1.7(6)
U2 N231 N232 C233 163.0(4)
C235 N231 N232 B21 -179.2(5)
U2 N231 N232 B21 -14.5(7)
N231 U2 N261 C265 68.3(6)
N221 U2 N261 C265 -41.8(7)
N271 U2 N261 C265 153.8(6)
N281 U2 N261 C265 -130.6(6)
N211 U2 N261 C265 160.5(5)
S24 U2 N261 C265 -11.3(6)
N231 U2 N261 N262 -159.9(3)
N221 U2 N261 N262 90.0(4)
N271 U2 N261 N262 -74.4(3)
N281 U2 N261 N262 1.1(3)
N211 U2 N261 N262 -67.7(4)
S24 U2 N261 N262 120.4(3)
C265 N261 N262 C263 1.7(7)
U2 N261 N262 C263 -146.7(5)
C265 N261 N262 B22 -159.8(5)
U2 N261 N262 B22 51.7(5)
N231 U2 N271 C275 -13.8(6)
N221 U2 N271 C275 68.4(7)
N281 U2 N271 C275 138.5(6)
N211 U2 N271 C275 56.0(5)
N261 U2 N271 C275 -128.0(6)
S24 U2 N271 C275 -107.6(5)
N231 U2 N271 N272 163.8(4)
N221 U2 N271 N272 -114.0(4)
N281 U2 N271 N272 -43.9(4)
N211 U2 N271 N272 -126.4(4)
N261 U2 N271 N272 49.5(4)
S24 U2 N271 N272 70.0(4)
C275 N271 N272 C273 0.0(6)
U2 N271 N272 C273 -178.3(4)
C275 N271 N272 B22 -178.2(5)
U2 N271 N272 B22 3.6(6)
N231 U2 N281 C285 -53.5(8)
N221 U2 N281 C285 20.0(6)
N271 U2 N281 C285 -128.7(6)
N211 U2 N281 C285 -49.4(6)
N261 U2 N281 C285 164.6(6)
S24 U2 N281 C285 96.6(6)
N231 U2 N281 N282 117.4(4)
N221 U2 N281 N282 -169.1(4)
N271 U2 N281 N282 42.2(4)
N211 U2 N281 N282 121.4(4)
N261 U2 N281 N282 -24.6(4)
S24 U2 N281 N282 -92.5(4)
C285 N281 N282 C283 0.0(7)
U2 N281 N282 C283 -173.4(5)
C285 N281 N282 B22 172.5(6)
U2 N281 N282 B22 -0.9(7)
N111 N112 C113 C114 0.5(6)
B11 N112 C113 C114 -177.1(5)
N111 N112 C113 C116 -177.1(5)
B11 N112 C113 C116 5.3(9)
N112 C113 C114 C115 -0.2(7)
C116 C113 C114 C115 177.2(6)
N112 N111 C115 C114 0.5(6)
U1 N111 C115 C114 175.7(4)
N112 N111 C115 C117 177.5(5)
U1 N111 C115 C117 -7.2(9)
C113 C114 C115 N111 -0.2(7)
C113 C114 C115 C117 -177.1(6)
N121 N122 C123 C124 -0.8(6)
B11 N122 C123 C124 172.1(5)
N121 N122 C123 C126 178.3(5)
B11 N122 C123 C126 -8.7(9)
N122 C123 C124 C125 1.2(7)
C126 C123 C124 C125 -177.9(6)
N122 N121 C125 C124 0.6(6)
U1 N121 C125 C124 169.7(4)
N122 N121 C125 C127 -179.2(5)
U1 N121 C125 C127 -10.1(7)
C123 C124 C125 N121 -1.1(6)
C123 C124 C125 C127 178.7(6)
N131 N132 C133 C134 -0.4(7)
B11 N132 C133 C134 -179.7(6)
N131 N132 C133 C136 178.8(7)
B11 N132 C133 C136 -0.6(11)
N132 C133 C134 C135 1.0(8)
C136 C133 C134 C135 -178.0(8)
N132 N131 C135 C134 1.1(7)
U1 N131 C135 C134 -171.2(4)
N132 N131 C135 C137 -179.4(5)
U1 N131 C135 C137 8.3(8)
C133 C134 C135 N131 -1.3(7)
C133 C134 C135 C137 179.3(6)
U1 S14 C141 C142 -56.6(5)
U1 S14 C141 C146 125.5(4)
C146 C141 C142 C143 0.1(8)
S14 C141 C142 C143 -177.9(5)
C141 C142 C143 C144 -1.0(10)
C142 C143 C144 C145 0.4(10)
C143 C144 C145 C146 1.0(10)
C144 C145 C146 C141 -1.9(10)
C142 C141 C146 C145 1.3(9)
S14 C141 C146 C145 179.3(5)
N161 N162 C163 C164 -0.6(7)
B12 N162 C163 C164 152.0(5)
U1 N162 C163 C164 -77.0(7)
N161 N162 C163 C166 -179.1(6)
B12 N162 C163 C166 -26.5(9)
U1 N162 C163 C166 104.4(7)
N162 C163 C164 C165 0.1(7)
C166 C163 C164 C165 178.4(7)
N162 N161 C165 C164 -0.9(6)
U1 N161 C165 C164 96.2(6)
N162 N161 C165 C167 178.4(5)
U1 N161 C165 C167 -84.5(6)
C163 C164 C165 N161 0.5(7)
C163 C164 C165 C167 -178.7(6)
N171 N172 C173 C174 -0.5(7)
B12 N172 C173 C174 174.1(5)
N171 N172 C173 C176 177.4(6)
B12 N172 C173 C176 -8.0(10)
N172 C173 C174 C175 0.4(7)
C176 C173 C174 C175 -177.3(7)
N172 N171 C175 C174 -0.1(6)
U1 N171 C175 C174 174.5(4)
N172 N171 C175 C177 179.3(5)
U1 N171 C175 C177 -6.1(9)
C173 C174 C175 N171 -0.2(7)
C173 C174 C175 C177 -179.5(6)
N181 N182 C183 C184 -1.0(7)
B12 N182 C183 C184 -173.7(6)
N181 N182 C183 C186 -179.0(6)
B12 N182 C183 C186 8.2(10)
N182 C183 C184 C185 1.0(7)
C186 C183 C184 C185 178.9(6)
N182 N181 C185 C184 0.2(6)
U1 N181 C185 C184 168.1(4)
N182 N181 C185 C187 -176.9(5)
U1 N181 C185 C187 -9.0(9)
C183 C184 C185 N181 -0.8(7)
C183 C184 C185 C187 176.1(6)
N211 N212 C213 C214 0.2(6)
B21 N212 C213 C214 -173.6(5)
N211 N212 C213 C216 -178.9(5)
B21 N212 C213 C216 7.3(9)
N212 C213 C214 C215 -0.8(6)
C216 C213 C214 C215 178.2(6)
N212 N211 C215 C214 -1.1(6)
U2 N211 C215 C214 174.4(4)
N212 N211 C215 C217 177.1(5)
U2 N211 C215 C217 -7.4(9)
C213 C214 C215 N211 1.2(7)
C213 C214 C215 C217 -177.0(6)
N221 N222 C223 C224 -1.1(7)
B21 N222 C223 C224 172.7(5)
N221 N222 C223 C226 177.1(5)
B21 N222 C223 C226 -9.1(9)
N222 C223 C224 C225 1.2(7)
C226 C223 C224 C225 -176.9(6)
N222 N221 C225 C224 0.4(6)
U2 N221 C225 C224 164.4(4)
N222 N221 C225 C227 -179.8(5)
U2 N221 C225 C227 -15.7(9)
C223 C224 C225 N221 -1.0(7)
C223 C224 C225 C227 179.1(6)
N231 N232 C233 C234 1.6(7)
B21 N232 C233 C234 178.9(6)
N231 N232 C233 C236 -179.3(6)
B21 N232 C233 C236 -2.1(11)
N232 C233 C234 C235 -0.9(7)
C236 C233 C234 C235 -179.9(7)
N232 N231 C235 C234 1.1(6)
U2 N231 C235 C234 -162.6(4)
N232 N231 C235 C237 -178.4(5)
U2 N231 C235 C237 17.9(8)
C233 C234 C235 N231 -0.2(7)
C233 C234 C235 C237 179.3(6)
U2 S24 C241 C246 -55.5(6)
U2 S24 C241 C242 127.7(5)
C246 C241 C242 C243 2.2(10)
S24 C241 C242 C243 179.1(5)
C241 C242 C243 C244 -2.8(11)
C242 C243 C244 C245 1.7(11)
C243 C244 C245 C246 0.0(11)
C242 C241 C246 C245 -0.5(9)
S24 C241 C246 C245 -177.3(5)
C244 C245 C246 C241 -0.6(10)
N261 N262 C263 C264 -2.0(8)
B22 N262 C263 C264 158.9(6)
N261 N262 C263 C266 -178.4(8)
B22 N262 C263 C266 -17.5(13)
N262 C263 C264 C265 1.4(8)
C266 C263 C264 C265 177.6(9)
N262 N261 C265 C264 -0.8(7)
U2 N261 C265 C264 130.5(6)
N262 N261 C265 C267 173.3(5)
U2 N261 C265 C267 -55.3(8)
C263 C264 C265 N261 -0.4(8)
C263 C264 C265 C267 -174.1(6)
N271 N272 C273 C274 -0.3(7)
B22 N272 C273 C274 177.6(6)
N271 N272 C273 C276 177.6(6)
B22 N272 C273 C276 -4.4(10)
N272 C273 C274 C275 0.6(7)
C276 C273 C274 C275 -177.3(7)
N272 N271 C275 C274 0.4(7)
U2 N271 C275 C274 178.2(4)
N272 N271 C275 C277 -179.4(6)
U2 N271 C275 C277 -1.6(9)
C273 C274 C275 N271 -0.6(7)
C273 C274 C275 C277 179.2(7)
N281 N282 C283 C284 -1.5(8)
B22 N282 C283 C284 -173.5(7)
N281 N282 C283 C286 -180.0(7)
B22 N282 C283 C286 8.0(12)
N282 C283 C284 C285 2.3(9)
C286 C283 C284 C285 -179.3(8)
N282 N281 C285 C284 1.4(8)
U2 N281 C285 C284 173.0(5)
N282 N281 C285 C287 -175.1(6)
U2 N281 C285 C287 -3.6(10)
C283 C284 C285 N281 -2.3(9)
C283 C284 C285 C287 174.0(7)
C916 C911 C912 C913 0.0
C917 C911 C912 C913 -179.3
C911 C912 C913 C914 0.0
C912 C913 C914 C915 0.0
C913 C914 C915 C916 0.0
C914 C915 C916 C911 0.0
C912 C911 C916 C915 0.0
C917 C911 C916 C915 179.3
C113 N112 B11 N122 115.1(6)
N111 N112 B11 N122 -62.2(6)
C113 N112 B11 N132 -121.3(6)
N111 N112 B11 N132 61.4(7)
C123 N122 B11 N112 -118.4(6)
N121 N122 B11 N112 53.8(6)
C123 N122 B11 N132 120.1(6)
N121 N122 B11 N132 -67.7(7)
C133 N132 B11 N112 119.8(7)
N131 N132 B11 N112 -59.5(7)
C133 N132 B11 N122 -117.6(7)
N131 N132 B11 N122 63.1(7)
C173 N172 B12 N182 -110.4(6)
N171 N172 B12 N182 63.7(7)
C173 N172 B12 N162 129.3(6)
N171 N172 B12 N162 -56.6(6)
C183 N182 B12 N172 101.1(7)
N181 N182 B12 N172 -71.1(7)
C183 N182 B12 N162 -136.9(6)
N181 N182 B12 N162 50.9(6)
C163 N162 B12 N172 -155.0(5)
N161 N162 B12 N172 -5.7(6)
U1 N162 B12 N172 59.0(4)
C163 N162 B12 N182 82.0(6)
N161 N162 B12 N182 -128.6(5)
U1 N162 B12 N182 -64.0(4)
C213 N212 B21 N222 112.2(6)
N211 N212 B21 N222 -60.8(6)
C213 N212 B21 N232 -124.1(6)
N211 N212 B21 N232 62.9(7)
C223 N222 B21 N212 -122.1(6)
N221 N222 B21 N212 51.0(6)
C223 N222 B21 N232 115.5(6)
N221 N222 B21 N232 -71.4(6)
C233 N232 B21 N212 128.0(6)
N231 N232 B21 N212 -55.0(7)
C233 N232 B21 N222 -109.0(7)
N231 N232 B21 N222 68.0(7)
C273 N272 B22 N282 -114.4(6)
N271 N272 B22 N282 63.4(7)
C273 N272 B22 N262 119.9(6)
N271 N272 B22 N262 -62.3(6)
C283 N282 B22 N272 105.8(7)
N281 N282 B22 N272 -65.3(8)
C283 N282 B22 N262 -129.6(7)
N281 N282 B22 N262 59.3(8)
C263 N262 B22 N272 -133.7(7)
N261 N262 B22 N272 25.0(7)
C263 N262 B22 N282 101.0(7)
N261 N262 B22 N282 -100.3(6)

loop_
_platon_squeeze_void_nr
_platon_squeeze_void_average_x
_platon_squeeze_void_average_y
_platon_squeeze_void_average_z
_platon_squeeze_void_volume
_platon_squeeze_void_count_electrons
_platon_squeeze_void_content
1 -0.277 0.006 0.256 204 48 ' '
2 0.000 0.500 0.500 40 4 ' '
3 0.277 0.994 0.743 204 48 ' '
4 0.500 0.500 1.000 65 6 ' '
5 0.500 0.500 0.500 12 1 ' '
